data_2232980
loop_
_publ_author_name
'Xu, Qian'
'Zhu, Run-Qiang'

_publ_section_title
;
 <i>catena</i>-Poly[[bis(1-ethyl-1<i>H</i>-imidazole-\k<i>N</i>^3^)cadmium]-di-\m-chlorido-[(1-ethyl-1<i>H</i>-imidazole-\k<i>N</i>^3^)cadmium]-di-\m-chlorido-[(1-ethyl-1<i>H</i>-imidazole-\k<i>N</i>^3^)cadmium]-di-\m-chlorido-[bis(1-ethyl-1<i>H</i>-imidazole-\k<i>N</i>^3^)cadmium]]
;
_journal_coeditor_code VN2017
_journal_issue 12
_journal_name_full 'Acta Crystallographica Section E'
_journal_page_first m1850
_journal_page_last m1851
_journal_paper_doi 10.1107/S160053681104894X
_journal_volume 67
_journal_year 2011
_chemical_formula_iupac '[Cd2 Cl4 (C5 H8 N2)3]'
_chemical_formula_moiety 'C15 H24 Cd2 Cl4 N6'
_chemical_formula_sum 'C15 H24 Cd2 Cl4 N6'
_chemical_formula_weight 655.02
_chemical_name_systematic
;
<i>catena</i>-Poly[[bis(1-ethyl-1<i>H</i>-imidazole-\k<i>N</i>^3^)cadmium]-
di-\m-chlorido-[(1-ethyl-1<i>H</i>-imidazole-\k<i>N</i>^3^)cadmium]-di-\m-
chlorido-[(1-ethyl-1<i>H</i>-imidazole-\k<i>N</i>^3^)cadmium]-di-\m-chlorido-
[bis(1-ethyl-1<i>H</i>-imidazole-\k<i>N</i>^3^)cadmium]]
;
_space_group_IT_number 14
_symmetry_cell_setting monoclinic
_symmetry_space_group_name_Hall '-P 2ybc'
_symmetry_space_group_name_H-M 'P 1 21/c 1'
_atom_sites_solution_hydrogens geom
_atom_sites_solution_primary direct
_atom_sites_solution_secondary difmap
_audit_creation_method SHELXL-97
_cell_angle_alpha 90.00
_cell_angle_beta 110.34(3)
_cell_angle_gamma 90.00
_cell_formula_units_Z 4
_cell_length_a 15.227(3)
_cell_length_b 8.8651(18)
_cell_length_c 18.069(4)
_cell_measurement_reflns_used 5246
_cell_measurement_temperature 293(2)
_cell_measurement_theta_max 27.4801
_cell_measurement_theta_min 2.7941
_cell_volume 2287.0(9)
_computing_cell_refinement 'CrystalClear (Rigaku, 2005)'
_computing_data_collection 'CrystalClear (Rigaku, 2005)'
_computing_data_reduction 'CrystalClear (Rigaku, 2005)'
_computing_molecular_graphics 'DIAMOND (Brandenburg & Putz, 1999)'
_computing_publication_material 'SHELXL97 (Sheldrick, 2008)'
_computing_structure_refinement 'SHELXL97 (Sheldrick, 2008)'
_computing_structure_solution 'SHELXS97 (Sheldrick, 2008)'
_diffrn_ambient_temperature 293(2)
_diffrn_measured_fraction_theta_full 0.998
_diffrn_measured_fraction_theta_max 0.998
_diffrn_measurement_device_type 'Rigaku SCXmini'
_diffrn_measurement_method '\w scans'
_diffrn_radiation_monochromator graphite
_diffrn_radiation_source 'fine-focus sealed tube'
_diffrn_radiation_type MoK\a
_diffrn_radiation_wavelength 0.71073
_diffrn_reflns_av_R_equivalents 0.0273
_diffrn_reflns_av_sigmaI/netI 0.0221
_diffrn_reflns_limit_h_max 19
_diffrn_reflns_limit_h_min -19
_diffrn_reflns_limit_k_max 11
_diffrn_reflns_limit_k_min -11
_diffrn_reflns_limit_l_max 23
_diffrn_reflns_limit_l_min -23
_diffrn_reflns_number 23098
_diffrn_reflns_theta_full 27.48
_diffrn_reflns_theta_max 27.48
_diffrn_reflns_theta_min 3.03
_diffrn_standards_decay_% 0
_diffrn_standards_interval_count 150
_diffrn_standards_number 2
_exptl_absorpt_coefficient_mu 2.339
_exptl_absorpt_correction_T_max 0.626
_exptl_absorpt_correction_T_min 0.501
_exptl_absorpt_correction_type multi-scan
_exptl_absorpt_process_details '(<i>CrystalClear</i>; Rigaku, 2005)'
_exptl_crystal_colour colourless
_exptl_crystal_density_diffrn 1.893
_exptl_crystal_density_method 'not measured'
_exptl_crystal_description block
_exptl_crystal_F_000 1280
_exptl_crystal_size_max 0.3000
_exptl_crystal_size_mid 0.2500
_exptl_crystal_size_min 0.2000
_refine_diff_density_max 0.513
_refine_diff_density_min -0.778
_refine_ls_extinction_coef 0
_refine_ls_extinction_method none
_refine_ls_goodness_of_fit_ref 1.168
_refine_ls_hydrogen_treatment constr
_refine_ls_matrix_type full
_refine_ls_number_parameters 251
_refine_ls_number_reflns 5241
_refine_ls_number_restraints 33
_refine_ls_restrained_S_all 1.167
_refine_ls_R_factor_all 0.0336
_refine_ls_R_factor_gt 0.0280
_refine_ls_shift/su_max 0.002
_refine_ls_shift/su_mean 0.000
_refine_ls_structure_factor_coef Fsqd
_refine_ls_weighting_details 'calc w=1/[\s^2^(Fo^2^)+(0.0209P)^2^+1.5151P] where P=(Fo^2^+2Fc^2^)/3'
_refine_ls_weighting_scheme calc
_refine_ls_wR_factor_gt 0.0572
_refine_ls_wR_factor_ref 0.0587
_reflns_number_gt 4674
_reflns_number_total 5241
_reflns_threshold_expression I>2sigma(I)
_cod_data_source_file vn2017.cif
_cod_data_source_block I
_cod_original_cell_volume 2286.9(8)
_cod_original_sg_symbol_H-M 'P 21/c'
_cod_database_code 2232980
_cod_database_fobs_code 2232980

loop_
_symmetry_equiv_pos_as_xyz
'x, y, z'
'-x, y+1/2, -z+1/2'
'-x, -y, -z'
'x, -y-1/2, z-1/2'

loop_
_atom_site_type_symbol
_atom_site_label
_atom_site_fract_x
_atom_site_fract_y
_atom_site_fract_z
_atom_site_U_iso_or_equiv
_atom_site_adp_type
_atom_site_calc_flag
_atom_site_refinement_flags
_atom_site_occupancy
_atom_site_symmetry_multiplicity
_atom_site_disorder_assembly
_atom_site_disorder_group
C C1 0.2535(3) 0.3210(4) 0.7812(2) 0.0622(10) Uani d DU 1 1 . .
H H1A 0.2185 0.2300 0.7790 0.093 Uiso calc RD 1 1 A 1
H H1C 0.3122 0.2969 0.7754 0.093 Uiso calc RD 1 1 A 1
H H1B 0.2185 0.3873 0.7394 0.093 Uiso calc RD 1 1 A 1
C C2A 0.2704(3) 0.3936(4) 0.8556(2) 0.042(3) Uani d PRU 0.332(13) 1 B 1
H H2A 0.3278 0.3539 0.8935 0.050 Uiso calc PR 0.332(13) 1 B 1
H H2B 0.2197 0.3693 0.8744 0.050 Uiso calc PR 0.332(13) 1 B 1
C C2B 0.2259(6) 0.4184(8) 0.8346(5) 0.066(2) Uani d PU 0.668(13) 1 B 2
H H2C 0.2360 0.3650 0.8837 0.079 Uiso calc PR 0.668(13) 1 B 2
H H2D 0.1595 0.4400 0.8112 0.079 Uiso calc PR 0.668(13) 1 B 2
C C3 0.2872(2) 0.6581(4) 0.79499(18) 0.0450(7) Uani d . 1 1 B .
H H3A 0.2728 0.6360 0.7418 0.054 Uiso calc R 1 1 . .
C C4 0.3207(2) 0.7902(3) 0.83155(17) 0.0398(7) Uani d . 1 1 . .
H H4A 0.3333 0.8755 0.8070 0.048 Uiso calc R 1 1 . .
C C5 0.3075(2) 0.6412(3) 0.91979(18) 0.0417(7) Uani d . 1 1 B .
H H5A 0.3090 0.6020 0.9680 0.050 Uiso calc R 1 1 . .
C C6 0.5076(3) 1.5520(6) 1.2355(2) 0.0877(16) Uani d . 1 1 . .
H H6A 0.5458 1.6406 1.2514 0.132 Uiso calc R 1 1 . .
H H6B 0.5439 1.4645 1.2586 0.132 Uiso calc R 1 1 . .
H H6C 0.4550 1.5595 1.2530 0.132 Uiso calc R 1 1 . .
C C7 0.4739(2) 1.5390(4) 1.1487(2) 0.0498(8) Uani d . 1 1 . .
H H7A 0.4385 1.6288 1.1258 0.060 Uiso calc R 1 1 . .
H H7B 0.5273 1.5335 1.1313 0.060 Uiso calc R 1 1 . .
C C8 0.3308(2) 1.3745(3) 1.12864(19) 0.0428(7) Uani d . 1 1 . .
H H8A 0.2998 1.4343 1.1540 0.051 Uiso calc R 1 1 . .
C C9 0.3018(2) 1.2413(3) 1.09349(19) 0.0421(7) Uani d . 1 1 . .
H H9A 0.2465 1.1928 1.0906 0.050 Uiso calc R 1 1 . .
C C10 0.43245(19) 1.2905(3) 1.08022(17) 0.0374(7) Uani d . 1 1 . .
H H10A 0.4858 1.2833 1.0665 0.045 Uiso calc R 1 1 . .
C C11 -0.0447(3) 0.3094(4) 0.7616(2) 0.0550(9) Uani d . 1 1 . .
H H11A -0.0935 0.2562 0.7217 0.083 Uiso calc R 1 1 . .
H H11B 0.0016 0.2388 0.7921 0.083 Uiso calc R 1 1 . .
H H11C -0.0160 0.3805 0.7369 0.083 Uiso calc R 1 1 . .
C C12 -0.0856(2) 0.3921(4) 0.81485(19) 0.0451(7) Uani d . 1 1 . .
H H12A -0.1335 0.4613 0.7836 0.054 Uiso calc R 1 1 . .
H H12B -0.1152 0.3200 0.8391 0.054 Uiso calc R 1 1 . .
C C13 0.0617(2) 0.4182(3) 0.93522(18) 0.0396(7) Uani d . 1 1 . .
H H13A 0.0771 0.3166 0.9441 0.048 Uiso calc R 1 1 . .
C C14 0.10997(19) 0.5361(3) 0.97753(17) 0.0365(6) Uani d . 1 1 . .
H H14A 0.1649 0.5291 1.0211 0.044 Uiso calc R 1 1 . .
C C15 -0.00935(19) 0.6269(3) 0.88567(16) 0.0336(6) Uani d . 1 1 . .
H H15A -0.0530 0.6937 0.8533 0.040 Uiso calc R 1 1 . .
N N1 0.36568(15) 1.1879(3) 1.06256(14) 0.0337(5) Uani d . 1 1 . .
N N2 0.41452(16) 1.4056(3) 1.12006(14) 0.0339(5) Uani d . 1 1 . .
N N3 0.33331(15) 0.7790(3) 0.91045(13) 0.0334(5) Uani d . 1 1 . .
N N4 0.2787(2) 0.5636(3) 0.85209(16) 0.0463(6) Uani d U 1 1 . .
N N5 0.06491(15) 0.6681(2) 0.94594(13) 0.0321(5) Uani d . 1 1 . .
N N6 -0.01384(16) 0.4769(3) 0.87701(14) 0.0339(5) Uani d . 1 1 . .
Cd Cd1 0.369012(13) 0.97139(2) 0.998629(12) 0.03133(6) Uani d . 1 1 . .
Cd Cd2 0.109824(13) 0.90222(2) 0.986382(12) 0.02988(6) Uani d . 1 1 . .
Cl Cl1 0.53919(5) 0.88774(8) 1.08530(4) 0.03651(15) Uani d . 1 1 . .
Cl Cl2 0.27753(4) 0.82083(8) 1.08130(4) 0.03515(15) Uani d . 1 1 . .
Cl Cl3 0.17898(5) 1.05852(8) 0.90744(4) 0.03683(15) Uani d . 1 1 . .
Cl Cl4 0.06876(5) 1.00365(9) 1.10005(4) 0.03945(16) Uani d . 1 1 . .

loop_
_atom_site_aniso_label
_atom_site_aniso_U_11
_atom_site_aniso_U_22
_atom_site_aniso_U_33
_atom_site_aniso_U_12
_atom_site_aniso_U_13
_atom_site_aniso_U_23
C1 0.084(3) 0.043(2) 0.057(2) -0.0094(19) 0.021(2) -0.0090(17)
C2A 0.058(7) 0.018(4) 0.054(6) -0.007(4) 0.024(5) -0.003(4)
C2B 0.077(5) 0.055(4) 0.087(5) -0.031(3) 0.053(4) -0.030(3)
C3 0.0518(18) 0.0498(18) 0.0333(15) 0.0009(15) 0.0147(14) -0.0061(14)
C4 0.0474(17) 0.0365(16) 0.0372(16) 0.0016(13) 0.0167(14) 0.0028(13)
C5 0.0579(19) 0.0358(16) 0.0404(16) -0.0077(14) 0.0283(15) -0.0069(13)
C6 0.082(3) 0.118(4) 0.072(3) -0.053(3) 0.037(2) -0.048(3)
C7 0.0517(19) 0.0323(16) 0.064(2) -0.0108(14) 0.0185(17) -0.0093(15)
C8 0.0355(15) 0.0426(18) 0.0537(19) 0.0034(13) 0.0200(14) -0.0109(14)
C9 0.0312(15) 0.0424(17) 0.0555(19) -0.0057(13) 0.0188(14) -0.0137(15)
C10 0.0304(14) 0.0373(16) 0.0479(17) -0.0011(12) 0.0178(13) -0.0074(13)
C11 0.062(2) 0.058(2) 0.0451(19) -0.0062(17) 0.0177(17) -0.0156(16)
C12 0.0444(17) 0.0395(17) 0.0491(18) -0.0096(14) 0.0131(15) -0.0090(14)
C13 0.0464(17) 0.0247(14) 0.0499(18) 0.0041(12) 0.0195(15) 0.0022(13)
C14 0.0339(14) 0.0331(15) 0.0413(15) 0.0063(12) 0.0116(13) 0.0026(13)
C15 0.0373(15) 0.0268(14) 0.0361(15) 0.0006(11) 0.0119(12) 0.0023(11)
N1 0.0282(11) 0.0316(13) 0.0418(13) -0.0014(9) 0.0129(10) -0.0061(10)
N2 0.0337(12) 0.0286(12) 0.0377(13) -0.0014(10) 0.0102(10) -0.0036(10)
N3 0.0328(12) 0.0329(12) 0.0357(13) -0.0032(10) 0.0135(10) -0.0038(10)
N4 0.0614(17) 0.0392(14) 0.0496(15) -0.0139(12) 0.0336(14) -0.0150(12)
N5 0.0347(12) 0.0251(11) 0.0375(12) 0.0001(9) 0.0137(10) -0.0004(10)
N6 0.0382(13) 0.0267(12) 0.0389(13) -0.0028(10) 0.0161(11) -0.0040(10)
Cd1 0.02946(11) 0.02810(11) 0.03840(12) -0.00269(8) 0.01428(9) -0.00548(8)
Cd2 0.02865(10) 0.02620(10) 0.03691(11) -0.00126(8) 0.01409(8) -0.00228(8)
Cl1 0.0308(3) 0.0377(4) 0.0418(4) -0.0001(3) 0.0136(3) 0.0090(3)
Cl2 0.0298(3) 0.0415(4) 0.0343(3) 0.0030(3) 0.0114(3) 0.0043(3)
Cl3 0.0335(3) 0.0341(3) 0.0436(4) -0.0006(3) 0.0143(3) 0.0083(3)
Cl4 0.0342(3) 0.0471(4) 0.0354(4) 0.0105(3) 0.0099(3) -0.0062(3)

loop_
_atom_type_symbol
_atom_type_description
_atom_type_scat_dispersion_real
_atom_type_scat_dispersion_imag
_atom_type_scat_source
C C 0.0033 0.0016 'International Tables Vol C Tables 4.2.6.8 and 6.1.1.4'
H H 0.0000 0.0000 'International Tables Vol C Tables 4.2.6.8 and 6.1.1.4'
N N 0.0061 0.0033 'International Tables Vol C Tables 4.2.6.8 and 6.1.1.4'
O O 0.0106 0.0060 'International Tables Vol C Tables 4.2.6.8 and 6.1.1.4'
Cl Cl 0.1484 0.1585 'International Tables Vol C Tables 4.2.6.8 and 6.1.1.4'
Cd Cd -0.8075 1.2024 'International Tables Vol C Tables 4.2.6.8 and 6.1.1.4'

loop_
_geom_angle_atom_site_label_1
_geom_angle_atom_site_label_2
_geom_angle_atom_site_label_3
_geom_angle_site_symmetry_1
_geom_angle_site_symmetry_3
_geom_angle
C2A C1 C2B . . 27.5(4)
C2A C1 H1A . . 109.5
C2B C1 H1A . . 104.0
C2A C1 H1C . . 109.5
C2B C1 H1C . . 134.2
H1A C1 H1C . . 109.5
C2A C1 H1B . . 109.5
C2B C1 H1B . . 87.1
H1A C1 H1B . . 109.5
H1C C1 H1B . . 109.5
C1 C2A N4 . . 113.50(16)
C1 C2A H2A . . 108.9
N4 C2A H2A . . 108.9
C1 C2A H2B . . 108.9
N4 C2A H2B . . 108.9
H2A C2A H2B . . 107.7
C1 C2B N4 . . 113.2(5)
C1 C2B H2C . . 108.9
N4 C2B H2C . . 108.9
C1 C2B H2D . . 108.9
N4 C2B H2D . . 108.9
H2C C2B H2D . . 107.8
C4 C3 N4 . . 106.2(3)
C4 C3 H3A . . 126.9
N4 C3 H3A . . 126.9
C3 C4 N3 . . 109.7(3)
C3 C4 H4A . . 125.2
N3 C4 H4A . . 125.2
N3 C5 N4 . . 112.3(3)
N3 C5 H5A . . 123.9
N4 C5 H5A . . 123.9
C7 C6 H6A . . 109.5
C7 C6 H6B . . 109.5
H6A C6 H6B . . 109.5
C7 C6 H6C . . 109.5
H6A C6 H6C . . 109.5
H6B C6 H6C . . 109.5
N2 C7 C6 . . 112.5(3)
N2 C7 H7A . . 109.1
C6 C7 H7A . . 109.1
N2 C7 H7B . . 109.1
C6 C7 H7B . . 109.1
H7A C7 H7B . . 107.8
C9 C8 N2 . . 106.9(3)
C9 C8 H8A . . 126.6
N2 C8 H8A . . 126.6
C8 C9 N1 . . 109.6(3)
C8 C9 H9A . . 125.2
N1 C9 H9A . . 125.2
N1 C10 N2 . . 112.0(2)
N1 C10 H10A . . 124.0
N2 C10 H10A . . 124.0
C12 C11 H11A . . 109.5
C12 C11 H11B . . 109.5
H11A C11 H11B . . 109.5
C12 C11 H11C . . 109.5
H11A C11 H11C . . 109.5
H11B C11 H11C . . 109.5
N6 C12 C11 . . 111.9(3)
N6 C12 H12A . . 109.2
C11 C12 H12A . . 109.2
N6 C12 H12B . . 109.2
C11 C12 H12B . . 109.2
H12A C12 H12B . . 107.9
C14 C13 N6 . . 106.7(2)
C14 C13 H13A . . 126.6
N6 C13 H13A . . 126.6
C13 C14 N5 . . 109.2(3)
C13 C14 H14A . . 125.4
N5 C14 H14A . . 125.4
N5 C15 N6 . . 111.5(2)
N5 C15 H15A . . 124.3
N6 C15 H15A . . 124.3
C10 N1 C9 . . 105.1(2)
C10 N1 Cd1 . . 124.04(18)
C9 N1 Cd1 . . 130.79(19)
C10 N2 C8 . . 106.4(2)
C10 N2 C7 . . 126.3(3)
C8 N2 C7 . . 127.3(3)
C5 N3 C4 . . 105.1(2)
C5 N3 Cd1 . . 128.25(19)
C4 N3 Cd1 . . 126.01(19)
C5 N4 C3 . . 106.7(3)
C5 N4 C2B . . 128.2(4)
C3 N4 C2B . . 123.6(4)
C5 N4 C2A . . 118.6(3)
C3 N4 C2A . . 132.1(3)
C2B N4 C2A . . 26.4(4)
C15 N5 C14 . . 105.5(2)
C15 N5 Cd2 . . 127.30(18)
C14 N5 Cd2 . . 127.19(19)
C15 N6 C13 . . 107.1(2)
C15 N6 C12 . . 126.2(2)
C13 N6 C12 . . 126.6(2)
N1 Cd1 N3 . . 163.71(8)
N1 Cd1 Cl1 . . 97.38(6)
N3 Cd1 Cl1 . . 98.78(6)
N1 Cd1 Cl1 . 3_677 90.14(6)
N3 Cd1 Cl1 . 3_677 89.86(6)
Cl1 Cd1 Cl1 . 3_677 82.49(3)
N1 Cd1 Cl2 . . 91.68(6)
N3 Cd1 Cl2 . . 88.48(6)
Cl1 Cd1 Cl2 . . 96.98(3)
Cl1 Cd1 Cl2 3_677 . 178.16(2)
N1 Cd1 Cl3 . . 82.42(6)
N3 Cd1 Cl3 . . 81.52(6)
Cl1 Cd1 Cl3 . . 177.86(2)
Cl1 Cd1 Cl3 3_677 . 99.63(3)
Cl2 Cd1 Cl3 . . 80.91(3)
N5 Cd2 Cl3 . . 118.48(6)
N5 Cd2 Cl4 . . 117.80(6)
Cl3 Cd2 Cl4 . . 123.25(3)
N5 Cd2 Cl2 . . 94.36(6)
Cl3 Cd2 Cl2 . . 91.04(3)
Cl4 Cd2 Cl2 . . 91.50(3)
N5 Cd2 Cl4 . 3_577 88.06(6)
Cl3 Cd2 Cl4 . 3_577 92.16(3)
Cl4 Cd2 Cl4 . 3_577 82.98(3)
Cl2 Cd2 Cl4 . 3_577 174.48(2)
Cd1 Cl1 Cd1 . 3_677 97.51(3)
Cd2 Cl2 Cd1 . . 94.22(3)
Cd2 Cl3 Cd1 . . 93.68(3)
Cd2 Cl4 Cd2 . 3_577 97.02(3)

loop_
_geom_bond_atom_site_label_1
_geom_bond_atom_site_label_2
_geom_bond_site_symmetry_2
_geom_bond_distance
_geom_bond_publ_flag
C1 C2A . 1.4306 ?
C1 C2B . 1.460(7) ?
C1 H1A . 0.9600 ?
C1 H1C . 0.9600 ?
C1 H1B . 0.9600 ?
C2A N4 . 1.515(4) ?
C2A H2A . 0.9700 ?
C2A H2B . 0.9700 ?
C2B N4 . 1.492(6) ?
C2B H2C . 0.9700 ?
C2B H2D . 0.9700 ?
C3 C4 . 1.354(4) ?
C3 N4 . 1.370(4) ?
C3 H3A . 0.9300 ?
C4 N3 . 1.374(4) ?
C4 H4A . 0.9300 ?
C5 N3 . 1.313(4) ?
C5 N4 . 1.338(4) ?
C5 H5A . 0.9300 ?
C6 C7 . 1.475(5) ?
C6 H6A . 0.9600 ?
C6 H6B . 0.9600 ?
C6 H6C . 0.9600 ?
C7 N2 . 1.469(4) ?
C7 H7A . 0.9700 ?
C7 H7B . 0.9700 ?
C8 C9 . 1.341(4) ?
C8 N2 . 1.365(4) ?
C8 H8A . 0.9300 ?
C9 N1 . 1.364(3) ?
C9 H9A . 0.9300 ?
C10 N1 . 1.318(3) ?
C10 N2 . 1.331(4) ?
C10 H10A . 0.9300 ?
C11 C12 . 1.506(4) ?
C11 H11A . 0.9600 ?
C11 H11B . 0.9600 ?
C11 H11C . 0.9600 ?
C12 N6 . 1.472(4) ?
C12 H12A . 0.9700 ?
C12 H12B . 0.9700 ?
C13 C14 . 1.351(4) ?
C13 N6 . 1.364(4) ?
C13 H13A . 0.9300 ?
C14 N5 . 1.377(4) ?
C14 H14A . 0.9300 ?
C15 N5 . 1.320(3) ?
C15 N6 . 1.338(3) ?
C15 H15A . 0.9300 ?
Cd1 N1 . 2.250(2) yes
Cd1 N3 . 2.267(2) yes
Cd2 N5 . 2.227(2) yes
Cd1 Cl1 . 2.6259(11) yes
Cd1 Cl1 3_677 2.6995(8) yes
Cd1 Cl2 . 2.7203(8) yes
Cd1 Cl3 . 2.8930(12) yes
Cd2 Cl3 . 2.4713(8) yes
Cd2 Cl4 . 2.5120(8) yes
Cd2 Cl2 . 2.6340(11) yes
Cd2 Cl4 3_577 2.7526(11) yes
Cd1 Cl1 3_677 2.6995(8) yes
Cd2 Cl4 3_577 2.7526(11) yes
